data_4327852
loop_
_publ_author_name
'Cai-Hong Zhan'
'Fei Wang'
'Yao Kang'
'Jian Zhang'

_publ_section_title
;
 Lanthanide-Thiophene-2,5-dicarboxylate Frameworks: Ionothermal Synthesis,
 Helical Structures, Photoluminescent Properties, and
 Single-Crystal-to-Single-Crystal Guest Exchange
;
_journal_name_full 'Inorganic Chemistry'
_journal_page_first 523
_journal_page_last 530
_journal_paper_doi 10.1021/ic201986m
_journal_volume 51
_journal_year 2012
_chemical_formula_sum 'C17 H18 N Nd O9 S2'
_chemical_formula_weight 588.68
_chemical_name_systematic
; 
 ? 
;
_space_group_IT_number 14
_symmetry_cell_setting monoclinic
_symmetry_space_group_name_Hall '-P 2ybc'
_symmetry_space_group_name_H-M 'P 1 21/c 1'
_atom_sites_solution_hydrogens geom
_atom_sites_solution_primary direct
_atom_sites_solution_secondary difmap
_audit_creation_method SHELXL-97
_cell_angle_alpha 90.00
_cell_angle_beta 112.295(2)
_cell_angle_gamma 90.00
_cell_formula_units_Z 4
_cell_length_a 11.6005(3)
_cell_length_b 16.4488(5)
_cell_length_c 12.0828(4)
_cell_measurement_reflns_used 881
_cell_measurement_temperature 293(2)
_cell_measurement_theta_max 22.23
_cell_measurement_theta_min 2.20
_cell_volume 2133.21(11)
_computing_cell_refinement 'Bruker SMART'
_computing_data_collection 'Bruker SMART'
_computing_data_reduction 'Bruker SAINT'
_computing_molecular_graphics 'Bruker SHELXTL'
_computing_publication_material 'Bruker SHELXTL'
_computing_structure_refinement 'SHELXL-97 (Sheldrick, 1997)'
_computing_structure_solution 'SHELXS-97 (Sheldrick, 1990)'
_diffrn_ambient_temperature 293(2)
_diffrn_detector_area_resol_mean none
_diffrn_measured_fraction_theta_full 0.981
_diffrn_measured_fraction_theta_max 0.981
_diffrn_measurement_device_type 'CCD area detector'
_diffrn_measurement_method 'phi and omega scans'
_diffrn_radiation_monochromator graphite
_diffrn_radiation_source 'fine-focus sealed tube'
_diffrn_radiation_type MoK\a
_diffrn_radiation_wavelength 0.71073
_diffrn_reflns_av_R_equivalents 0.0704
_diffrn_reflns_av_sigmaI/netI 0.0731
_diffrn_reflns_limit_h_max 12
_diffrn_reflns_limit_h_min -11
_diffrn_reflns_limit_k_max 13
_diffrn_reflns_limit_k_min -17
_diffrn_reflns_limit_l_max 11
_diffrn_reflns_limit_l_min -12
_diffrn_reflns_number 8775
_diffrn_reflns_theta_full 22.23
_diffrn_reflns_theta_max 22.23
_diffrn_reflns_theta_min 2.20
_diffrn_standards_decay_% none
_diffrn_standards_interval_count none
_diffrn_standards_interval_time none
_diffrn_standards_number none
_exptl_absorpt_coefficient_mu 2.678
_exptl_absorpt_correction_type none
_exptl_crystal_density_diffrn 1.833
_exptl_crystal_density_meas 1.835
_exptl_crystal_description block
_exptl_crystal_F_000 1164
_exptl_crystal_size_max .25
_exptl_crystal_size_mid .23
_exptl_crystal_size_min .17
_refine_diff_density_max 0.593
_refine_diff_density_min -0.598
_refine_diff_density_rms 0.126
_refine_ls_extinction_method none
_refine_ls_goodness_of_fit_ref 1.020
_refine_ls_hydrogen_treatment constr
_refine_ls_matrix_type full
_refine_ls_number_parameters 271
_refine_ls_number_reflns 2642
_refine_ls_number_restraints 0
_refine_ls_restrained_S_all 1.020
_refine_ls_R_factor_all 0.0617
_refine_ls_R_factor_gt 0.0401
_refine_ls_shift/su_max 0.000
_refine_ls_shift/su_mean 0.000
_refine_ls_structure_factor_coef Fsqd
_refine_ls_weighting_details 'calc w=1/[\s^2^(Fo^2^)+(0.0323P)^2^+0.0000P] where P=(Fo^2^+2Fc^2^)/3'
_refine_ls_weighting_scheme calc
_refine_ls_wR_factor_gt 0.0775
_refine_ls_wR_factor_ref 0.0855
_reflns_number_gt 1958
_reflns_number_total 2642
_reflns_threshold_expression >2sigma(I)
_cod_data_source_file ic201986m_si_002_02.cif
_cod_data_source_block 2
_cod_database_code 4327852

loop_
_symmetry_equiv_pos_as_xyz
'x, y, z'
'-x, y+1/2, -z+1/2'
'-x, -y, -z'
'x, -y-1/2, z-1/2'

loop_
_atom_site_label
_atom_site_type_symbol
_atom_site_fract_x
_atom_site_fract_y
_atom_site_fract_z
_atom_site_U_iso_or_equiv
_atom_site_adp_type
_atom_site_occupancy
_atom_site_symmetry_multiplicity
_atom_site_calc_flag
_atom_site_refinement_flags
Nd1 Nd -0.80624(4) 0.02640(2) -0.42306(4) 0.02465(17) Uani 1 1 d .
S1 S -0.9455(2) 0.21759(13) -0.7899(2) 0.0363(6) Uani 1 1 d .
S2 S -0.5101(2) 0.28146(14) -0.2464(2) 0.0406(6) Uani 1 1 d .
O1 O -0.8627(6) 0.0794(3) -0.6259(5) 0.0393(16) Uani 1 1 d .
O2 O -1.0498(6) 0.0319(3) -0.6501(5) 0.0455(16) Uani 1 1 d .
O3 O -0.9452(6) 0.3612(3) -0.9320(5) 0.0407(16) Uani 1 1 d .
O4 O -1.1449(5) 0.3975(3) -0.9757(5) 0.0440(17) Uani 1 1 d .
O5 O -0.7248(5) 0.1042(3) -0.2187(5) 0.0418(16) Uani 1 1 d .
O6 O -0.6542(6) 0.1384(3) -0.3585(6) 0.0513(19) Uani 1 1 d .
O7 O -0.3554(5) 0.4320(3) -0.2092(6) 0.0419(17) Uani 1 1 d .
O8 O -0.3804(5) 0.4733(3) -0.0440(5) 0.0396(15) Uani 1 1 d .
O9 O -0.1311(9) -0.0550(6) 0.0828(9) 0.129(4) Uani 1 1 d .
H9B H -0.1322 -0.0812 0.1401 0.193 Uiso 1 1 calc R
C1 C -1.0387(8) 0.1524(5) -0.7504(7) 0.031(2) Uani 1 1 d .
C2 C -1.1596(9) 0.1761(5) -0.7954(8) 0.040(2) Uani 1 1 d .
H2A H -1.2227 0.1486 -0.7813 0.048 Uiso 1 1 calc R
C3 C -1.1793(8) 0.2465(5) -0.8653(8) 0.041(3) Uani 1 1 d .
H3A H -1.2570 0.2705 -0.9038 0.049 Uiso 1 1 calc R
C4 C -1.0711(7) 0.2760(5) -0.8706(7) 0.026(2) Uani 1 1 d .
C5 C -0.9791(9) 0.0833(5) -0.6703(8) 0.034(2) Uani 1 1 d .
C6 C -1.0519(9) 0.3509(5) -0.9300(8) 0.034(2) Uani 1 1 d .
C7 C -0.6048(7) 0.2257(5) -0.1948(8) 0.035(2) Uani 1 1 d .
C8 C -0.6163(8) 0.2631(5) -0.0968(8) 0.047(3) Uani 1 1 d .
H8A H -0.6649 0.2428 -0.0571 0.057 Uiso 1 1 calc R
C9 C -0.5461(8) 0.3355(5) -0.0638(8) 0.040(2) Uani 1 1 d .
H9A H -0.5423 0.3676 0.0010 0.048 Uiso 1 1 calc R
C10 C -0.4843(7) 0.3535(5) -0.1370(7) 0.029(2) Uani 1 1 d .
C11 C -0.6650(8) 0.1510(5) -0.2604(9) 0.038(2) Uani 1 1 d .
C12 C -0.4011(7) 0.4239(5) -0.1301(10) 0.038(3) Uani 1 1 d .
C13 C -0.2182(12) -0.0455(7) -0.1370(11) 0.085(4) Uani 1 1 d .
H13A H -0.1346 -0.0446 -0.1369 0.102 Uiso 1 1 calc R
H13B H -0.2705 -0.0753 -0.2075 0.102 Uiso 1 1 calc R
C14 C -0.2151(14) -0.0918(9) -0.0271(13) 0.112(5) Uani 1 1 d .
H14A H -0.2984 -0.0934 -0.0263 0.135 Uiso 1 1 calc R
H14B H -0.1890 -0.1473 -0.0315 0.135 Uiso 1 1 calc R
C15 C -0.3122(12) 0.0618(7) -0.2746(10) 0.096(4) Uani 1 1 d .
H15A H -0.3442 0.1163 -0.2844 0.144 Uiso 1 1 calc R
H15B H -0.3776 0.0250 -0.3190 0.144 Uiso 1 1 calc R
H15C H -0.2459 0.0585 -0.3036 0.144 Uiso 1 1 calc R
C16 C -0.1639(11) 0.0951(8) -0.0799(12) 0.116(5) Uani 1 1 d .
H16A H -0.1955 0.1496 -0.0874 0.174 Uiso 1 1 calc R
H16B H -0.0990 0.0924 -0.1108 0.174 Uiso 1 1 calc R
H16C H -0.1311 0.0796 0.0029 0.174 Uiso 1 1 calc R
C17 C -0.3685(11) 0.0489(8) -0.1006(13) 0.115(5) Uani 1 1 d .
H17A H -0.3967 0.1042 -0.1098 0.172 Uiso 1 1 calc R
H17B H -0.3379 0.0342 -0.0175 0.172 Uiso 1 1 calc R
H17C H -0.4365 0.0138 -0.1450 0.172 Uiso 1 1 calc R
N1 N -0.2646(8) 0.0398(5) -0.1474(8) 0.062(2) Uani 1 1 d .

loop_
_atom_site_aniso_label
_atom_site_aniso_U_11
_atom_site_aniso_U_22
_atom_site_aniso_U_33
_atom_site_aniso_U_23
_atom_site_aniso_U_13
_atom_site_aniso_U_12
Nd1 0.0281(3) 0.0203(2) 0.0283(3) 0.0001(2) 0.0138(2) 0.0000(2)
S1 0.0303(15) 0.0336(13) 0.0456(16) 0.0135(11) 0.0149(12) -0.0002(10)
S2 0.0468(17) 0.0412(14) 0.0403(15) -0.0121(11) 0.0236(13) -0.0111(11)
O1 0.038(4) 0.044(4) 0.038(4) 0.008(3) 0.016(3) 0.002(3)
O2 0.060(5) 0.033(4) 0.058(5) 0.013(3) 0.039(4) 0.006(3)
O3 0.036(4) 0.027(3) 0.060(5) 0.014(3) 0.019(4) 0.000(3)
O4 0.040(4) 0.032(4) 0.059(5) 0.017(3) 0.017(3) 0.009(3)
O5 0.046(4) 0.037(4) 0.046(4) -0.002(3) 0.022(3) -0.011(3)
O6 0.063(5) 0.047(4) 0.059(5) -0.029(4) 0.039(4) -0.027(3)
O7 0.043(4) 0.051(4) 0.045(5) -0.009(3) 0.032(4) -0.017(3)
O8 0.040(4) 0.041(4) 0.045(4) -0.012(3) 0.024(3) -0.008(3)
O9 0.131(9) 0.187(11) 0.085(8) 0.008(7) 0.060(7) 0.006(7)
C1 0.026(6) 0.032(5) 0.038(6) 0.006(4) 0.016(5) -0.006(4)
C2 0.046(7) 0.028(5) 0.059(7) 0.013(5) 0.035(6) 0.002(4)
C3 0.031(6) 0.037(6) 0.051(7) 0.018(5) 0.011(5) 0.005(4)
C4 0.018(5) 0.030(5) 0.033(6) 0.003(4) 0.012(4) 0.005(4)
C5 0.038(7) 0.030(5) 0.038(6) 0.004(4) 0.021(5) -0.006(5)
C6 0.035(7) 0.026(5) 0.041(7) -0.007(4) 0.014(5) -0.010(5)
C7 0.027(6) 0.031(5) 0.047(7) -0.005(5) 0.014(5) -0.010(4)
C8 0.044(7) 0.052(6) 0.054(7) -0.009(5) 0.027(6) -0.016(5)
C9 0.047(7) 0.037(6) 0.043(7) -0.018(4) 0.024(5) -0.017(5)
C10 0.021(6) 0.034(5) 0.032(6) 0.000(4) 0.011(5) 0.000(4)
C11 0.033(6) 0.035(6) 0.039(7) -0.009(5) 0.005(5) -0.003(4)
C12 0.011(5) 0.030(5) 0.059(8) -0.004(5) -0.002(5) 0.000(4)
C13 0.123(12) 0.071(9) 0.074(9) 0.022(7) 0.054(8) 0.025(7)
C14 0.141(15) 0.124(13) 0.084(12) 0.010(10) 0.058(11) 0.008(11)
C15 0.129(12) 0.103(10) 0.049(9) 0.005(7) 0.025(8) 0.001(8)
C16 0.091(12) 0.109(11) 0.128(13) -0.036(9) 0.019(9) -0.056(9)
C17 0.079(11) 0.135(14) 0.127(13) -0.012(10) 0.036(10) 0.022(9)
N1 0.055(7) 0.079(7) 0.052(7) -0.003(5) 0.021(5) 0.002(5)

loop_
_atom_type_symbol
_atom_type_description
_atom_type_scat_dispersion_real
_atom_type_scat_dispersion_imag
_atom_type_scat_source
C C 0.0033 0.0016 'International Tables Vol C Tables 4.2.6.8 and 6.1.1.4'
H H 0.0000 0.0000 'International Tables Vol C Tables 4.2.6.8 and 6.1.1.4'
Nd Nd -0.1943 3.0179 'International Tables Vol C Tables 4.2.6.8 and 6.1.1.4'
N N 0.0061 0.0033 'International Tables Vol C Tables 4.2.6.8 and 6.1.1.4'
O O 0.0106 0.0060 'International Tables Vol C Tables 4.2.6.8 and 6.1.1.4'
S S 0.1246 0.1234 'International Tables Vol C Tables 4.2.6.8 and 6.1.1.4'

loop_
_geom_angle_atom_site_label_1
_geom_angle_atom_site_label_2
_geom_angle_atom_site_label_3
_geom_angle
_geom_angle_site_symmetry_1
_geom_angle_site_symmetry_3
O2 Nd1 O4 76.6(2) 3_354 2_343
O2 Nd1 O3 77.02(19) 3_354 4_566
O4 Nd1 O3 128.61(19) 2_343 4_566
O2 Nd1 O1 124.1(2) 3_354 .
O4 Nd1 O1 83.27(19) 2_343 .
O3 Nd1 O1 76.28(19) 4_566 .
O2 Nd1 O6 134.9(2) 3_354 .
O4 Nd1 O6 145.3(2) 2_343 .
O3 Nd1 O6 80.1(2) 4_566 .
O1 Nd1 O6 86.4(2) . .
O2 Nd1 O7 88.5(2) 3_354 2_444
O4 Nd1 O7 75.6(2) 2_343 2_444
O3 Nd1 O7 145.9(2) 4_566 2_444
O1 Nd1 O7 135.7(2) . 2_444
O6 Nd1 O7 89.4(2) . 2_444
O2 Nd1 O8 133.85(19) 3_354 2_444
O4 Nd1 O8 70.28(19) 2_343 2_444
O3 Nd1 O8 149.13(19) 4_566 2_444
O1 Nd1 O8 83.32(19) . 2_444
O6 Nd1 O8 75.69(19) . 2_444
O7 Nd1 O8 53.03(18) 2_444 2_444
O2 Nd1 O5 84.22(19) 3_354 .
O4 Nd1 O5 147.29(19) 2_343 .
O3 Nd1 O5 70.47(18) 4_566 .
O1 Nd1 O5 129.37(18) . .
O6 Nd1 O5 51.46(18) . .
O7 Nd1 O5 77.61(19) 2_444 .
O8 Nd1 O5 107.24(18) 2_444 .
O2 Nd1 C12 109.6(2) 3_354 2_444
O4 Nd1 C12 66.6(2) 2_343 2_444
O3 Nd1 C12 164.8(2) 4_566 2_444
O1 Nd1 C12 108.9(3) . 2_444
O6 Nd1 C12 85.9(2) . 2_444
O7 Nd1 C12 26.8(2) 2_444 2_444
O8 Nd1 C12 26.9(2) 2_444 2_444
O5 Nd1 C12 96.1(2) . 2_444
O2 Nd1 C11 109.4(3) 3_354 .
O4 Nd1 C11 159.6(2) 2_343 .
O3 Nd1 C11 71.6(2) 4_566 .
O1 Nd1 C11 107.2(2) . .
O6 Nd1 C11 25.7(2) . .
O7 Nd1 C11 84.9(2) 2_444 .
O8 Nd1 C11 93.1(2) 2_444 .
O5 Nd1 C11 26.0(2) . .
C12 Nd1 C11 93.2(2) 2_444 .
O2 Nd1 C5 101.3(2) 3_354 .
O4 Nd1 C5 80.3(2) 2_343 .
O3 Nd1 C5 62.8(2) 4_566 .
O1 Nd1 C5 23.22(18) . .
O6 Nd1 C5 101.9(2) . .
O7 Nd1 C5 151.2(2) 2_444 .
O8 Nd1 C5 103.8(2) 2_444 .
O5 Nd1 C5 130.0(2) . .
C12 Nd1 C5 126.7(3) 2_444 .
C11 Nd1 C5 116.3(2) . .
C4 S1 C1 91.1(4) . .
C10 S2 C7 92.2(4) . .
C5 O1 Nd1 106.4(5) . .
C5 O2 Nd1 160.7(6) . 3_354
C6 O3 Nd1 137.9(5) . 4_565
C6 O4 Nd1 138.8(6) . 2_353
C11 O5 Nd1 88.7(5) . .
C11 O6 Nd1 96.1(5) . .
C12 O7 Nd1 90.6(5) . 2_454
C12 O8 Nd1 90.0(5) . 2_454
C14 O9 H9B 109.5 . .
C2 C1 C5 129.7(7) . .
C2 C1 S1 111.9(6) . .
C5 C1 S1 118.3(6) . .
C1 C2 C3 112.9(8) . .
C1 C2 H2A 123.6 . .
C3 C2 H2A 123.6 . .
C4 C3 C2 112.2(8) . .
C4 C3 H3A 123.9 . .
C2 C3 H3A 123.9 . .
C3 C4 C6 128.6(8) . .
C3 C4 S1 111.9(6) . .
C6 C4 S1 119.4(6) . .
O1 C5 O2 123.9(8) . .
O1 C5 C1 118.6(7) . .
O2 C5 C1 117.5(8) . .
O1 C5 Nd1 50.4(4) . .
O2 C5 Nd1 80.8(5) . .
C1 C5 Nd1 147.8(6) . .
O3 C6 O4 126.3(8) . .
O3 C6 C4 116.7(8) . .
O4 C6 C4 117.0(8) . .
C8 C7 C11 130.2(8) . .
C8 C7 S2 110.8(6) . .
C11 C7 S2 118.9(7) . .
C7 C8 C9 112.6(8) . .
C7 C8 H8A 123.7 . .
C9 C8 H8A 123.7 . .
C10 C9 C8 112.8(8) . .
C10 C9 H9A 123.6 . .
C8 C9 H9A 123.6 . .
C9 C10 C12 128.4(8) . .
C9 C10 S2 111.7(6) . .
C12 C10 S2 120.0(7) . .
O6 C11 O5 122.9(8) . .
O6 C11 C7 116.5(8) . .
O5 C11 C7 120.6(9) . .
O6 C11 Nd1 58.2(4) . .
O5 C11 Nd1 65.3(5) . .
C7 C11 Nd1 169.4(7) . .
O7 C12 O8 123.3(8) . .
O7 C12 C10 119.3(8) . .
O8 C12 C10 117.4(9) . .
O7 C12 Nd1 62.7(4) . 2_454
O8 C12 Nd1 63.1(4) . 2_454
C10 C12 Nd1 164.0(6) . 2_454
N1 C13 C14 115.7(10) . .
N1 C13 H13A 108.4 . .
C14 C13 H13A 108.4 . .
N1 C13 H13B 108.4 . .
C14 C13 H13B 108.4 . .
H13A C13 H13B 107.4 . .
O9 C14 C13 112.1(12) . .
O9 C14 H14A 109.2 . .
C13 C14 H14A 109.2 . .
O9 C14 H14B 109.2 . .
C13 C14 H14B 109.2 . .
H14A C14 H14B 107.9 . .
N1 C15 H15A 109.5 . .
N1 C15 H15B 109.5 . .
H15A C15 H15B 109.5 . .
N1 C15 H15C 109.5 . .
H15A C15 H15C 109.5 . .
H15B C15 H15C 109.5 . .
N1 C16 H16A 109.5 . .
N1 C16 H16B 109.5 . .
H16A C16 H16B 109.5 . .
N1 C16 H16C 109.5 . .
H16A C16 H16C 109.5 . .
H16B C16 H16C 109.5 . .
N1 C17 H17A 109.5 . .
N1 C17 H17B 109.5 . .
H17A C17 H17B 109.5 . .
N1 C17 H17C 109.5 . .
H17A C17 H17C 109.5 . .
H17B C17 H17C 109.5 . .
C16 N1 C15 109.6(9) . .
C16 N1 C13 110.6(9) . .
C15 N1 C13 107.5(8) . .
C16 N1 C17 108.1(10) . .
C15 N1 C17 109.2(9) . .
C13 N1 C17 111.8(9) . .

loop_
_geom_bond_atom_site_label_1
_geom_bond_atom_site_label_2
_geom_bond_distance
_geom_bond_site_symmetry_2
Nd1 O2 2.368(6) 3_354
Nd1 O4 2.406(5) 2_343
Nd1 O3 2.428(6) 4_566
Nd1 O1 2.445(5) .
Nd1 O6 2.464(5) .
Nd1 O7 2.492(6) 2_444
Nd1 O8 2.503(5) 2_444
Nd1 O5 2.619(6) .
Nd1 C12 2.806(8) 2_444
Nd1 C11 2.882(9) .
Nd1 C5 3.046(9) .
S1 C4 1.708(8) .
S1 C1 1.714(8) .
S2 C10 1.715(8) .
S2 C7 1.719(8) .
O1 C5 1.252(9) .
O2 C5 1.264(9) .
O2 Nd1 2.368(6) 3_354
O3 C6 1.260(9) .
O3 Nd1 2.428(6) 4_565
O4 C6 1.265(10) .
O4 Nd1 2.406(5) 2_353
O5 C11 1.262(10) .
O6 C11 1.255(10) .
O7 C12 1.264(10) .
O7 Nd1 2.492(6) 2_454
O8 C12 1.270(10) .
O8 Nd1 2.503(5) 2_454
O9 C14 1.448(14) .
O9 H9B 0.8200 .
C1 C2 1.355(10) .
C1 C5 1.483(11) .
C2 C3 1.400(10) .
C2 H2A 0.9300 .
C3 C4 1.370(10) .
C3 H3A 0.9300 .
C4 C6 1.485(11) .
C7 C8 1.386(11) .
C7 C11 1.485(11) .
C8 C9 1.413(11) .
C8 H8A 0.9300 .
C9 C10 1.365(10) .
C9 H9A 0.9300 .
C10 C12 1.489(11) .
C12 Nd1 2.806(8) 2_454
C13 N1 1.492(12) .
C13 C14 1.519(15) .
C13 H13A 0.9700 .
C13 H13B 0.9700 .
C14 H14A 0.9700 .
C14 H14B 0.9700 .
C15 N1 1.467(12) .
C15 H15A 0.9600 .
C15 H15B 0.9600 .
C15 H15C 0.9600 .
C16 N1 1.461(12) .
C16 H16A 0.9600 .
C16 H16B 0.9600 .
C16 H16C 0.9600 .
C17 N1 1.521(13) .
C17 H17A 0.9600 .
C17 H17B 0.9600 .
C17 H17C 0.9600 .
